data_2200150
loop_
_publ_author_name
'Horn, E.'
'Kurosawa, K.'
'Tiekink, E. R. T.'

_publ_section_title
;
 Monoclinic form of
 1-(dicyclohexylthiophosphinoyl)-<i>N</i>-phenylthioformamide
;
_journal_issue 4
_journal_name_full 'Acta Crystallographica Section E'
_journal_page_first o321
_journal_page_last o322
_journal_paper_doi 10.1107/S160053680100410X
_journal_volume 57
_journal_year 2001
_chemical_formula_moiety 'C19 H28 N P S2'
_chemical_formula_sum 'C19 H28 N P S2'
_chemical_formula_weight 365.53
_chemical_name_common 1-(dicyclohexylthiophosphinoyl)-N-phenylthioformamide
_space_group_IT_number 14
_symmetry_cell_setting monoclinic
_symmetry_space_group_name_Hall '-P 2ybc'
_symmetry_space_group_name_H-M 'P 1 21/c 1'
_cell_angle_alpha 90
_cell_angle_beta 105.426(8)
_cell_angle_gamma 90
_cell_formula_units_Z 4
_cell_length_a 10.0740(10)
_cell_length_b 18.139(2)
_cell_length_c 11.3858(9)
_cell_measurement_reflns_used 25
_cell_measurement_temperature 293
_cell_measurement_theta_max 12.2
_cell_measurement_theta_min 11.0
_cell_volume 2005.6(3)
_computing_cell_refinement 'MSC/AFC Diffractometer Control Software'
_computing_data_collection
;
MSC/AFC Diffractometer Control Software
(Molecular Structure Corporation, 1996)
;
_computing_data_reduction 'TEXSAN (Molecular Structure Corporation, 1992)'
_computing_molecular_graphics 'ORTEPII (Johnson, 1976)'
_computing_publication_material TEXSAN
_computing_structure_refinement TEXSAN
_computing_structure_solution
;
SIR92 (Altomare et al., 1994)
;
_diffrn_ambient_temperature 293
_diffrn_measurement_device 'Rigaku AFC-7R'
_diffrn_measurement_method \w-2\q
_diffrn_radiation_monochromator graphite
_diffrn_radiation_source 'Rigaku rotating anode'
_diffrn_radiation_type MoK\a
_diffrn_radiation_wavelength .7107
_diffrn_reflns_av_R_equivalents .025
_diffrn_reflns_av_sigmaI/netI .097
_diffrn_reflns_limit_h_max 14
_diffrn_reflns_limit_h_min 0
_diffrn_reflns_limit_k_max 25
_diffrn_reflns_limit_k_min 0
_diffrn_reflns_limit_l_max 15
_diffrn_reflns_limit_l_min -16
_diffrn_reflns_number 6358
_diffrn_reflns_reduction_process 'Lp corrections applied'
_diffrn_reflns_theta_max 30.1
_diffrn_reflns_theta_min 2.7
_diffrn_standards_decay_% .63
_diffrn_standards_interval_count 150
_diffrn_standards_number 3
_exptl_absorpt_coefficient_mu .345
_exptl_absorpt_correction_type none
_exptl_crystal_colour yellow
_exptl_crystal_density_diffrn 1.210
_exptl_crystal_density_meas ?
_exptl_crystal_description prismatic
_exptl_crystal_F_000 784
_exptl_crystal_size_max .25
_exptl_crystal_size_mid .20
_exptl_crystal_size_min .15
_refine_diff_density_max .21
_refine_diff_density_min -.16
_refine_ls_extinction_method none
_refine_ls_goodness_of_fit_ref 1.688
_refine_ls_hydrogen_treatment constr
_refine_ls_matrix_type full
_refine_ls_number_constraints 0
_refine_ls_number_parameters 208
_refine_ls_number_reflns 3143
_refine_ls_number_restraints 0
_refine_ls_R_factor_gt .040
_refine_ls_shift/esd_mean .001
_refine_ls_shift/su_max <0.001
_refine_ls_structure_factor_coef F
_refine_ls_weighting_details 'w = 1/[\s^2^(Fo) + 0.004|Fo|^2^]'
_refine_ls_weighting_scheme calc
_refine_ls_wR_factor_ref .028
_reflns_number_gt 3143
_reflns_number_total 6054
_reflns_threshold_expression I>2\s(I)
_cod_data_source_file ci6013.cif
_cod_data_source_block I
_cod_depositor_comments
;
The following automatic conversions were performed:

'_exptl_crystal_density_meas' value 'not measured' was changed to '?'
- the value is perceived as not measured.

Automatic conversion script
Id: cif_fix_values 3008 2015-01-20 13:52:24Z robertas 
;
_cod_original_sg_symbol_H-M 'P 21/c'
_cod_database_code 2200150
_cod_database_fobs_code 2200150

loop_
_symmetry_equiv_pos_as_xyz
x,y,z
-x,1/2+y,1/2-z
-x,-y,-z
x,1/2-y,1/2+z

loop_
_atom_site_aniso_label
_atom_site_aniso_U_11
_atom_site_aniso_U_22
_atom_site_aniso_U_33
_atom_site_aniso_U_12
_atom_site_aniso_U_13
_atom_site_aniso_U_23
S1 .0833(5) .0449(4) .0609(4) .0122(4) .0422(4) .0146(3)
S2 .0665(5) .0497(4) .0583(4) .0028(4) .0345(4) .0140(3)
P1 .0460(4) .0315(3) .0410(3) .0029(3) .0170(3) .0051(3)
N1 .0490(10) .0410(10) .0470(10) .0076(10) .0221(10) .0105(9)
C1 .0410(10) .0330(10) .0410(10) .0030(10) .0130(10) .0040(10)
C2 .0360(10) .0380(10) .0480(10) .0050(10) .0080(10) -.0020(10)
C3 .047(2) .0400(10) .060(2) .0070(10) .0200(10) .0030(10)
C4 .060(2) .0380(10) .075(2) .0060(10) .015(2) .0050(10)
C5 .058(2) .048(2) .080(2) .0150(10) .012(2) -.008(2)
C6 .055(2) .072(2) .077(2) .020(2) .025(2) -.008(2)
C7 .052(2) .057(2) .062(2) .0090(10) .0260(10) .0070(10)
C8 .0450(10) .0320(10) .0470(10) .0060(10) .0120(10) .0040(10)
C9 .059(2) .042(2) .053(2) .0050(10) .0120(10) -.0060(10)
C10 .069(2) .051(2) .065(2) .001(2) .003(2) -.0070(10)
C11 .054(2) .046(2) .090(2) -.0020(10) .003(2) .001(2)
C12 .048(2) .063(2) .096(2) .0000(10) .022(2) -.009(2)
C13 .050(2) .059(2) .067(2) .0000(10) .0230(10) -.0080(10)
C14 .049(2) .0330(10) .0420(10) -.0010(10) .0170(10) .0010(10)
C15 .058(2) .045(2) .059(2) .0000(10) .0100(10) -.0010(10)
C16 .073(2) .056(2) .062(2) -.007(2) .006(2) -.0090(10)
C17 .082(2) .044(2) .073(2) -.013(2) .025(2) -.0140(10)
C18 .075(2) .0380(10) .075(2) .0010(10) .025(2) -.0080(10)
C19 .060(2) .0370(10) .061(2) .0050(10) .0180(10) .0000(10)

loop_
_atom_site_label
_atom_site_fract_x
_atom_site_fract_y
_atom_site_fract_z
_atom_site_U_iso_or_equiv
_atom_site_thermal_displace_type
_atom_site_calc_flag
_atom_site_calc_attached_atom
_atom_site_refinement_flags
_atom_site_occupancy
S1 .39714(8) .20810(4) .11082(7) .0586(2) Uani d . . 1.00
S2 .28158(7) .06445(4) .40850(6) .0547(2) Uani d . . 1.00
P1 .39855(6) .09220(3) .30227(6) .0385(2) Uani d . . 1.00
N1 .2560(2) .21695(10) .2808(2) .0435(6) Uani d . . 1.00
C1 .3403(2) .18220(10) .2265(2) .0379(6) Uani d . . 1.00
C2 .1907(2) .28700(10) .2620(2) .0410(7) Uani d . . 1.00
C3 .2116(2) .33950(10) .1811(2) .0480(8) Uani d . . 1.00
C4 .1426(3) .40620(10) .1726(2) .0581(9) Uani d . . 1.00
C5 .0542(3) .42100(10) .2427(3) .0632(9) Uani d . . 1.00
C6 .0348(3) .3688(2) .3238(3) .0670(10) Uani d . . 1.00
C7 .1021(3) .30190(10) .3345(2) .0550(9) Uani d . . 1.00
C8 .5784(2) .10640(10) .3875(2) .0412(7) Uani d . . 1.00
C9 .5899(3) .17200(10) .4746(2) .0519(8) Uani d . . 1.00
C10 .7367(3) .18060(10) .5543(2) .0645(9) Uani d . . 1.00
C11 .8383(3) .18820(10) .4780(3) .0662(9) Uani d . . 1.00
C12 .8283(3) .1227(2) .3930(3) .0690(10) Uani d . . 1.00
C13 .6824(3) .11330(10) .3107(2) .0572(9) Uani d . . 1.00
C14 .3931(2) .02700(10) .1799(2) .0407(7) Uani d . . 1.00
C15 .2473(3) .01700(10) .0981(2) .0551(8) Uani d . . 1.00
C16 .2462(3) -.0380(2) -.0042(2) .0664(10) Uani d . . 1.00
C17 .3101(3) -.11150(10) .0461(3) .0658(10) Uani d . . 1.00
C18 .4526(3) -.10220(10) .1302(3) .0620(9) Uani d . . 1.00
C19 .4538(3) -.04760(10) .2319(2) .0525(8) Uani d . . 1.00
H1 .2361 .1900 .3435 .0521 Uiso calc . . 1.00
H2 .2725 .3301 .1319 .0576 Uiso calc . . 1.00
H3 .1568 .4425 .1170 .0697 Uiso calc . . 1.00
H4 .0070 .4668 .2353 .0758 Uiso calc . . 1.00
H5 -.0257 .3788 .3731 .0800 Uiso calc . . 1.00
H6 .0881 .2661 .3910 .0660 Uiso calc . . 1.00
H7 .6052 .0631 .4383 .0495 Uiso calc . . 1.00
H8 .5631 .2166 .4274 .0622 Uiso calc . . 1.00
H9 .5287 .1641 .5264 .0622 Uiso calc . . 1.00
H10 .7419 .2243 .6044 .0774 Uiso calc . . 1.00
H11 .7608 .1376 .6061 .0774 Uiso calc . . 1.00
H12 .8183 .2330 .4300 .0795 Uiso calc . . 1.00
H13 .9309 .1908 .5315 .0795 Uiso calc . . 1.00
H14 .8911 .1302 .3426 .0825 Uiso calc . . 1.00
H15 .8542 .0784 .4414 .0825 Uiso calc . . 1.00
H16 .6785 .0691 .2619 .0686 Uiso calc . . 1.00
H17 .6589 .1558 .2576 .0686 Uiso calc . . 1.00
H18 .4499 .0464 .1303 .0488 Uiso calc . . 1.00
H19 .1883 -.0012 .1466 .0661 Uiso calc . . 1.00
H20 .2129 .0642 .0626 .0661 Uiso calc . . 1.00
H21 .1517 -.0463 -.0508 .0797 Uiso calc . . 1.00
H22 .2981 -.0175 -.0570 .0797 Uiso calc . . 1.00
H23 .2517 -.1347 .0908 .0790 Uiso calc . . 1.00
H24 .3157 -.1428 -.0214 .0790 Uiso calc . . 1.00
H25 .4850 -.1496 .1660 .0745 Uiso calc . . 1.00
H26 .5137 -.0844 .0834 .0745 Uiso calc . . 1.00
H27 .5479 -.0403 .2801 .0630 Uiso calc . . 1.00
H28 .3994 -.0673 .2833 .0630 Uiso calc . . 1.00

loop_
_atom_type_symbol
_atom_type_scat_dispersion_real
_atom_type_scat_dispersion_imag
_atom_type_scat_source
C .003 .002
;
International Tables for Crystallography
(1992, Vol. C, Tables 4.2.6.8 and 6.1.1.1)
;
H .000 .000
;
International Tables for Crystallography
(1992, Vol. C, Tables 4.2.6.8 and 6.1.1.1)
;
P .102 .094
;
International Tables for Crystallography
(1992, Vol. C, Tables 4.2.6.8 and 6.1.1.1)
;
S .125 .123
;
International Tables for Crystallography
(1992, Vol. C, Tables 4.2.6.8 and 6.1.1.1)
;
N .006 .003
;
International Tables for Crystallography
(1992, Vol. C, Tables 4.2.6.8 and 6.1.1.1)
;

loop_
_geom_angle_atom_site_label_1
_geom_angle_atom_site_label_2
_geom_angle_atom_site_label_3
_geom_angle
_geom_angle_publ_flag
S2 P1 C1 110.00(7) no
S2 P1 C8 112.35(8) no
S2 P1 C14 113.86(8) no
C1 P1 C8 105.51(10) no
C1 P1 C14 105.85(10) no
C8 P1 C14 108.70(10) no
C1 N1 C2 132.8(2) no
C1 N1 H1 113.6 no
C2 N1 H1 113.6 no
S1 C1 P1 119.20(10) no
S1 C1 N1 129.6(2) no
P1 C1 N1 111.1(2) no
N1 C2 C3 124.8(2) no
N1 C2 C7 115.4(2) no
C3 C2 C7 119.8(2) no
C2 C3 C4 119.1(2) no
C2 C3 H2 120.4 no
C4 C3 H2 120.4 no
C3 C4 C5 121.4(2) no
C3 C4 H3 119.3 no
C5 C4 H3 119.3 no
C4 C5 C6 119.2(2) no
C4 C5 H4 120.4 no
C6 C5 H4 120.4 no
C5 C6 C7 120.8(2) no
C5 C6 H5 119.6 no
C7 C6 H5 119.6 no
C2 C7 C6 119.7(2) no
C2 C7 H6 120.2 no
C6 C7 H6 120.2 no
P1 C8 C9 110.2(2) no
P1 C8 C13 116.0(2) no
P1 C8 H7 106.3 no
C9 C8 C13 111.0(2) no
C9 C8 H7 106.3 no
C13 C8 H7 106.3 no
C8 C9 C10 111.0(2) no
C8 C9 H8 109.1 no
C8 C9 H9 109.1 no
C10 C9 H8 109.1 no
C10 C9 H9 109.1 no
H8 C9 H9 109.5 no
C9 C10 C11 111.4(2) no
C9 C10 H10 109.0 no
C9 C10 H11 109.0 no
C11 C10 H10 109.0 no
C11 C10 H11 109.0 no
H10 C10 H11 109.5 no
C10 C11 C12 110.7(2) no
C10 C11 H12 109.2 no
C10 C11 H13 109.2 no
C12 C11 H12 109.2 no
C12 C11 H13 109.2 no
H12 C11 H13 109.5 no
C11 C12 C13 111.6(2) no
C11 C12 H14 108.9 no
C11 C12 H15 108.9 no
C13 C12 H14 108.9 no
C13 C12 H15 108.9 no
H14 C12 H15 109.5 no
C8 C13 C12 110.5(2) no
C8 C13 H16 109.2 no
C8 C13 H17 109.2 no
C12 C13 H16 109.2 no
C12 C13 H17 109.2 no
H16 C13 H17 109.5 no
P1 C14 C15 111.9(2) no
P1 C14 C19 110.5(2) no
P1 C14 H18 108.0 no
C15 C14 C19 110.5(2) no
C15 C14 H18 108.0 no
C19 C14 H18 108.0 no
C14 C15 C16 110.6(2) no
C14 C15 H19 109.2 no
C14 C15 H20 109.2 no
C16 C15 H19 109.2 no
C16 C15 H20 109.2 no
H19 C15 H20 109.5 no
C15 C16 C17 111.6(2) no
C15 C16 H21 109.0 no
C15 C16 H22 109.0 no
C17 C16 H21 108.9 no
C17 C16 H22 108.9 no
H21 C16 H22 109.5 no
C16 C17 C18 112.1(2) no
C16 C17 H23 108.8 no
C16 C17 H24 108.8 no
C18 C17 H23 108.8 no
C18 C17 H24 108.8 no
H23 C17 H24 109.5 no
C17 C18 C19 111.7(2) no
C17 C18 H25 108.9 no
C17 C18 H26 108.9 no
C19 C18 H25 108.9 no
C19 C18 H26 108.9 no
H25 C18 H26 109.5 no
C14 C19 C18 111.0(2) no
C14 C19 H27 109.1 no
C14 C19 H28 109.1 no
C18 C19 H27 109.1 no
C18 C19 H28 109.1 no
H27 C19 H28 109.5 no

loop_
_geom_bond_atom_site_label_1
_geom_bond_atom_site_label_2
_geom_bond_site_symmetry_1
_geom_bond_site_symmetry_2
_geom_bond_distance
_geom_bond_publ_flag
S1 C1 . . 1.639(2) no
S2 P1 . . 1.9655(8) no
P1 C1 . . 1.866(2) no
P1 C8 . . 1.832(2) no
P1 C14 . . 1.817(2) no
N1 C1 . . 1.334(3) no
N1 C2 . . 1.420(3) no
C2 C3 . . 1.380(3) no
C2 C7 . . 1.393(3) no
C3 C4 . . 1.387(3) no
C4 C5 . . 1.371(3) no
C5 C6 . . 1.372(4) no
C6 C7 . . 1.380(3) no
C8 C9 . . 1.534(3) no
C8 C13 . . 1.538(3) no
C9 C10 . . 1.524(3) no
C10 C11 . . 1.514(4) no
C11 C12 . . 1.518(4) no
C12 C13 . . 1.528(3) no
C14 C15 . . 1.527(3) no
C14 C19 . . 1.537(3) no
C15 C16 . . 1.532(3) no
C16 C17 . . 1.524(4) no
C17 C18 . . 1.509(4) no
C18 C19 . . 1.522(3) no

loop_
_geom_contact_atom_site_label_1
_geom_contact_atom_site_label_2
_geom_contact_distance
_geom_contact_site_symmetry_2
_geom_contact_publ_flag
S1 C9 3.536(2) 4_554 no

loop_
_cod_related_entry_id
_cod_related_entry_database
_cod_related_entry_code
1 ChemSpider 10455532
